data_4511661
loop_
_publ_author_name
'Willett, Roger D.'
'Awwadi, Firas'
'Butcher, Robert'
'Haddad, Salim'
'Twamley, Brendan'

_publ_section_title
;
 The Aryl Bromine&#x2212;Halide Ion Synthon and Its Role in the Control of
 the Crystal Structures of Tetrahalocuprate(II) Ions
;
_journal_issue 3
_journal_name_full 'Crystal Growth &amp; Design'
_journal_page_first 301
_journal_paper_doi 10.1021/cg030003y
_journal_volume 3
_journal_year 2003
_chemical_formula_sum 'C10 H10 Br6 Cu N2'
_chemical_formula_weight 701.20
_chemical_name_common 4-BrPyH)2CuBr4
_chemical_name_systematic
; 
 4-Bromopyridinium Tetrabromocuprate(II) 

;
_space_group_IT_number 15
_symmetry_cell_setting monoclinic
_symmetry_space_group_name_Hall '-C 2yc'
_symmetry_space_group_name_H-M 'C 1 2/c 1'
_atom_sites_solution_hydrogens geom
_atom_sites_solution_primary direct
_atom_sites_solution_secondary difmap
_audit_creation_method SHELXL-97
_cell_angle_alpha 90.00
_cell_angle_beta 98.189(10)
_cell_angle_gamma 90.00
_cell_formula_units_Z 4
_cell_length_a 16.904(2)
_cell_length_b 7.7659(12)
_cell_length_c 14.0292(17)
_cell_measurement_reflns_used 29
_cell_measurement_temperature 295(2)
_cell_measurement_theta_max 14.76
_cell_measurement_theta_min 2.43
_cell_volume 1822.9(4)
_computing_cell_refinement 'Bruker XSCANS'
_computing_data_collection 'Bruker XSCANS'
_computing_data_reduction 'Bruker SHELXTL'
_computing_molecular_graphics 'Bruker SHELXTL'
_computing_publication_material 'Bruker SHELXTL'
_computing_structure_refinement 'SHELXL-97 (Sheldrick, 1997)'
_computing_structure_solution 'SHELXS-97 (Sheldrick, 1990)'
_diffrn_ambient_temperature 295(2)
_diffrn_measured_fraction_theta_full 0.998
_diffrn_measured_fraction_theta_max 0.998
_diffrn_measurement_device_type 'Siemens P21 upgraded to P4'
_diffrn_measurement_method \w
_diffrn_radiation_monochromator graphite
_diffrn_radiation_source 'sealed tube'
_diffrn_radiation_type MoK\a
_diffrn_radiation_wavelength 0.71073
_diffrn_reflns_av_R_equivalents 0.0482
_diffrn_reflns_av_sigmaI/netI 0.0634
_diffrn_reflns_limit_h_max 20
_diffrn_reflns_limit_h_min -1
_diffrn_reflns_limit_k_max 9
_diffrn_reflns_limit_k_min -1
_diffrn_reflns_limit_l_max 16
_diffrn_reflns_limit_l_min -16
_diffrn_reflns_number 2067
_diffrn_reflns_theta_full 25.00
_diffrn_reflns_theta_max 25.00
_diffrn_reflns_theta_min 2.43
_diffrn_standards_decay_% 0.02
_diffrn_standards_interval_count 97
_diffrn_standards_number 3
_exptl_absorpt_coefficient_mu 14.338
_exptl_absorpt_correction_T_max 0.1539
_exptl_absorpt_correction_T_min 0.0570
_exptl_absorpt_correction_type psi-scan
_exptl_absorpt_process_details 'XPREP, Bruker SHELXTL'
_exptl_crystal_colour Opaque_Brown
_exptl_crystal_density_diffrn 2.555
_exptl_crystal_density_method 'not measured'
_exptl_crystal_description Parallalpiped
_exptl_crystal_F_000 1292
_exptl_crystal_size_max 0.28
_exptl_crystal_size_mid 0.25
_exptl_crystal_size_min 0.08
_refine_diff_density_max 0.980
_refine_diff_density_min -0.823
_refine_diff_density_rms 0.202
_refine_ls_extinction_method none
_refine_ls_goodness_of_fit_ref 1.043
_refine_ls_hydrogen_treatment constr
_refine_ls_matrix_type full
_refine_ls_number_parameters 87
_refine_ls_number_reflns 1598
_refine_ls_number_restraints 0
_refine_ls_restrained_S_all 1.043
_refine_ls_R_factor_all 0.0979
_refine_ls_R_factor_gt 0.0570
_refine_ls_shift/su_max 0.001
_refine_ls_shift/su_mean 0.000
_refine_ls_structure_factor_coef Fsqd
_refine_ls_weighting_details 'calc w=1/[\s^2^(Fo^2^)+(0.0789P)^2^+0.0000P] where P=(Fo^2^+2Fc^2^)/3'
_refine_ls_weighting_scheme calc
_refine_ls_wR_factor_gt 0.1284
_refine_ls_wR_factor_ref 0.1493
_reflns_number_gt 1038
_reflns_number_total 1598
_reflns_threshold_expression >2sigma(I)
_cod_data_source_file cg030003y_s1.cif
_cod_data_source_block (4BP)2CuBr4
_cod_depositor_comments
;
The following automatic conversions were performed:

'_symmetry_cell_setting' value 'Monoclinic' changed to 'monoclinic'
according to
/usr/data/users/saulius/automatic-downloads/retrospective/ACS/lib/dictionaries/cif_core.dic
dictionary named 'cif_core.dic' version 2.4.2 from
2011-04-26.

'_exptl_absorpt_correction_type' value 'Psi-Scan'
changed to 'psi-scan' according to
/usr/data/users/saulius/automatic-downloads/retrospective/ACS/lib/dictionaries/cif_core.dic
dictionary named 'cif_core.dic' version 2.4.2 from 2011-04-26.

Automatic conversion script
Id: cif_fix_values 2281 2013-09-26 08:29:07Z andrius 
;
_cod_original_sg_symbol_H-M C2/c
_cod_database_code 4511661

loop_
_symmetry_equiv_pos_as_xyz
'x, y, z'
'-x, y, -z+1/2'
'x+1/2, y+1/2, z'
'-x+1/2, y+1/2, -z+1/2'
'-x, -y, -z'
'x, -y, z-1/2'
'-x+1/2, -y+1/2, -z'
'x+1/2, -y+1/2, z-1/2'

loop_
_atom_site_label
_atom_site_type_symbol
_atom_site_fract_x
_atom_site_fract_y
_atom_site_fract_z
_atom_site_U_iso_or_equiv
_atom_site_adp_type
_atom_site_occupancy
_atom_site_symmetry_multiplicity
_atom_site_calc_flag
_atom_site_refinement_flags
Br4 Br 0.23451(7) 0.04520(13) 1.07971(8) 0.0572(4) Uani 1 1 d .
C4 C 0.3061(6) -0.0492(11) 1.0024(7) 0.046(2) Uani 1 1 d .
N1 N 0.4050(5) -0.1870(10) 0.8905(7) 0.056(2) Uani 1 1 d .
H1A H 0.4370 -0.2300 0.8543 0.067 Uiso 1 1 calc R
C3 C 0.2824(6) -0.0633(12) 0.9047(8) 0.051(3) Uani 1 1 d .
H3A H 0.2321 -0.0257 0.8772 0.061 Uiso 1 1 calc R
C5 C 0.3802(6) -0.1088(14) 1.0418(8) 0.058(3) Uani 1 1 d .
H5A H 0.3965 -0.1013 1.1079 0.069 Uiso 1 1 calc R
C6 C 0.4290(7) -0.1779(14) 0.9845(9) 0.062(3) Uani 1 1 d .
H6A H 0.4791 -0.2189 1.0105 0.074 Uiso 1 1 calc R
C2 C 0.3331(7) -0.1323(13) 0.8496(8) 0.059(3) Uani 1 1 d .
H2A H 0.3182 -0.1419 0.7834 0.071 Uiso 1 1 calc R
Br2 Br 0.41822(6) 0.34386(15) 0.15479(9) 0.0599(4) Uani 1 1 d .
Cu Cu 0.5000 0.5494(2) 0.2500 0.0503(5) Uani 1 2 d S
Br1 Br 0.40405(7) 0.73755(15) 0.29814(9) 0.0697(4) Uani 1 1 d .

loop_
_atom_site_aniso_label
_atom_site_aniso_U_11
_atom_site_aniso_U_22
_atom_site_aniso_U_33
_atom_site_aniso_U_23
_atom_site_aniso_U_13
_atom_site_aniso_U_12
Br4 0.0550(7) 0.0601(7) 0.0591(8) -0.0037(5) 0.0175(6) -0.0031(5)
C4 0.050(6) 0.044(5) 0.044(6) -0.005(5) 0.011(5) -0.006(5)
N1 0.047(5) 0.061(5) 0.064(7) -0.004(5) 0.021(5) 0.003(5)
C3 0.043(6) 0.051(6) 0.055(7) 0.012(5) -0.002(5) 0.003(5)
C5 0.045(6) 0.074(7) 0.050(7) -0.005(6) -0.011(6) 0.002(6)
C6 0.046(6) 0.064(7) 0.077(9) 0.003(7) 0.014(7) 0.010(6)
C2 0.062(7) 0.060(7) 0.058(7) 0.007(6) 0.018(6) 0.010(6)
Br2 0.0389(6) 0.0697(7) 0.0682(8) -0.0096(6) -0.0016(5) 0.0006(5)
Cu 0.0413(10) 0.0473(10) 0.0640(12) 0.000 0.0134(9) 0.000
Br1 0.0701(8) 0.0701(8) 0.0757(9) 0.0004(6) 0.0334(7) 0.0189(6)

loop_
_atom_type_symbol
_atom_type_description
_atom_type_scat_dispersion_real
_atom_type_scat_dispersion_imag
_atom_type_scat_source
C C 0.0033 0.0016 'International Tables Vol C Tables 4.2.6.8 and 6.1.1.4'
H H 0.0000 0.0000 'International Tables Vol C Tables 4.2.6.8 and 6.1.1.4'
N N 0.0061 0.0033 'International Tables Vol C Tables 4.2.6.8 and 6.1.1.4'
Cu Cu 0.3201 1.2651 'International Tables Vol C Tables 4.2.6.8 and 6.1.1.4'
Br Br -0.2901 2.4595 'International Tables Vol C Tables 4.2.6.8 and 6.1.1.4'

loop_
_geom_angle_atom_site_label_1
_geom_angle_atom_site_label_2
_geom_angle_atom_site_label_3
_geom_angle
_geom_angle_site_symmetry_1
_geom_angle_site_symmetry_3
C5 C4 C3 119.5(10) . .
C5 C4 Br4 121.5(8) . .
C3 C4 Br4 119.0(8) . .
C6 N1 C2 122.7(10) . .
C6 N1 H1A 118.7 . .
C2 N1 H1A 118.7 . .
C2 C3 C4 119.1(10) . .
C2 C3 H3A 120.5 . .
C4 C3 H3A 120.5 . .
C6 C5 C4 119.7(10) . .
C6 C5 H5A 120.2 . .
C4 C5 H5A 120.2 . .
N1 C6 C5 119.4(10) . .
N1 C6 H6A 120.3 . .
C5 C6 H6A 120.3 . .
N1 C2 C3 119.7(10) . .
N1 C2 H2A 120.2 . .
C3 C2 H2A 120.2 . .
Br1 Cu Br1 103.21(9) 2_655 .
Br1 Cu Br2 128.44(4) 2_655 .
Br1 Cu Br2 101.98(4) . .
Br1 Cu Br2 101.98(4) 2_655 2_655
Br1 Cu Br2 128.44(4) . 2_655
Br2 Cu Br2 96.23(8) . 2_655

loop_
_geom_bond_atom_site_label_1
_geom_bond_atom_site_label_2
_geom_bond_distance
_geom_bond_site_symmetry_2
Br4 C4 1.884(10) .
C4 C5 1.376(14) .
C4 C3 1.376(14) .
N1 C6 1.326(13) .
N1 C2 1.337(13) .
N1 H1A 0.8600 .
C3 C2 1.344(14) .
C3 H3A 0.9300 .
C5 C6 1.343(14) .
C5 H5A 0.9300 .
C6 H6A 0.9300 .
C2 H2A 0.9300 .
Br2 Cu 2.3912(15) .
Cu Br1 2.3522(15) 2_655
Cu Br1 2.3522(15) .
Cu Br2 2.3912(15) 2_655

loop_
_geom_hbond_atom_site_label_D
_geom_hbond_atom_site_label_H
_geom_hbond_atom_site_label_A
_geom_hbond_distance_DH
_geom_hbond_distance_HA
_geom_hbond_distance_DA
_geom_hbond_angle_DHA
_geom_hbond_site_symmetry_A
N1 H1A Br2 0.86 2.62 3.370(8) 146.0 5_656
N1 H1A Br2 0.86 2.91 3.560(9) 134.0 6_556

loop_
_geom_torsion_atom_site_label_1
_geom_torsion_atom_site_label_2
_geom_torsion_atom_site_label_3
_geom_torsion_atom_site_label_4
_geom_torsion
C5 C4 C3 C2 -1.3(15)
Br4 C4 C3 C2 -179.3(8)
C3 C4 C5 C6 0.9(16)
Br4 C4 C5 C6 178.9(8)
C2 N1 C6 C5 -1.0(17)
C4 C5 C6 N1 0.2(17)
C6 N1 C2 C3 0.6(16)
C4 C3 C2 N1 0.6(15)
